data_1519961
loop_
_publ_author_name
'Callear, Samantha K.'
'Gelbrich, Thomas'
'Threlfall, Terence L.'
'Hursthouse, Michael B.'

_publ_section_title
;
 Di-1-phenylethylammonium tartrate
;
_journal_name_full 'Crystal Structure Report Archive'
_journal_page_first 557
_journal_year 2008
_chemical_formula_sum 'C20 H28 N2 O6'
_chemical_formula_weight 392.44
_chemical_name_systematic
;
Di-1-phenylethylammonium tartrate
;
_space_group_IT_number 4
_symmetry_cell_setting monoclinic
_symmetry_space_group_name_Hall 'P 2yb'
_symmetry_space_group_name_H-M 'P 1 21 1'
_atom_sites_solution_hydrogens geom
_atom_sites_solution_primary direct
_atom_sites_solution_secondary difmap
_cell_angle_alpha 90.00
_cell_angle_beta 103.378(9)
_cell_angle_gamma 90.00
_cell_formula_units_Z 2
_cell_length_a 5.5528(6)
_cell_length_b 16.0180(18)
_cell_length_c 11.7768(19)
_cell_measurement_reflns_used 2766
_cell_measurement_temperature 120(2)
_cell_measurement_theta_max 27.48
_cell_measurement_theta_min 2.91
_cell_volume 1019.1(2)
_computing_cell_refinement 'DENZO (Otwinowski & Minor, 1997) & COLLECT (Hooft, R.W.W., 1998)'
_computing_data_collection 'COLLECT (Hooft, R.W.W., 1998)'
_computing_data_reduction 'DENZO (Otwinowski & Minor, 1997) & COLLECT (Hooft, R.W.W., 1998)'
_computing_structure_refinement 'SHELXL-97 (Sheldrick, 1997)'
_diffrn_ambient_temperature 120(2)
_diffrn_detector_area_resol_mean 9.091
_diffrn_measured_fraction_theta_full 0.995
_diffrn_measured_fraction_theta_max 0.927
_diffrn_measurement_device_type 'Bruker-Nonius 95mm CCD camera on \k-goniostat'
_diffrn_measurement_method '\f & \w scans'
_diffrn_radiation_monochromator '10cm confocal mirrors'
_diffrn_radiation_source 'Bruker-Nonius FR591 rotating anode'
_diffrn_radiation_type MoK\a
_diffrn_radiation_wavelength 0.71073
_diffrn_reflns_av_R_equivalents 0.0499
_diffrn_reflns_av_sigmaI/netI 0.0492
_diffrn_reflns_limit_h_max 6
_diffrn_reflns_limit_h_min -5
_diffrn_reflns_limit_k_max 19
_diffrn_reflns_limit_k_min -19
_diffrn_reflns_limit_l_max 15
_diffrn_reflns_limit_l_min -14
_diffrn_reflns_number 7917
_diffrn_reflns_theta_full 25.00
_diffrn_reflns_theta_max 27.48
_diffrn_reflns_theta_min 3.99
_exptl_absorpt_coefficient_mu 0.095
_exptl_absorpt_correction_T_min 0.9543
_exptl_absorpt_correction_type multi-scan
_exptl_absorpt_process_details 'SADABS V2.10 (Sheldrick, G.M., 2003)'
_exptl_crystal_colour colourless
_exptl_crystal_density_diffrn 1.279
_exptl_crystal_density_method 'not measured'
_exptl_crystal_description plate
_exptl_crystal_F_000 420
_exptl_crystal_size_max 0.50
_exptl_crystal_size_mid 0.15
_exptl_crystal_size_min 0.02
_refine_diff_density_max 0.213
_refine_diff_density_min -0.280
_refine_diff_density_rms 0.049
_refine_ls_abs_structure_details 'Flack H D (1983), Acta Cryst. A39, 876-881'
_refine_ls_abs_structure_Flack -10(10)
_refine_ls_extinction_coef 0.042(5)
_refine_ls_extinction_expression Fc^*^=kFc[1+0.001xFc^2^\l^3^/sin(2\q)]^-1/4^
_refine_ls_extinction_method SHELXL
_refine_ls_goodness_of_fit_ref 1.048
_refine_ls_hydrogen_treatment constr
_refine_ls_matrix_type full
_refine_ls_number_parameters 256
_refine_ls_number_reflns 2248
_refine_ls_number_restraints 1
_refine_ls_restrained_S_all 1.047
_refine_ls_R_factor_all 0.0520
_refine_ls_R_factor_gt 0.0398
_refine_ls_shift/su_max 0.000
_refine_ls_shift/su_mean 0.000
_refine_ls_structure_factor_coef Fsqd
_refine_ls_weighting_details 'calc w=1/[\s^2^(Fo^2^)+(0.0391P)^2^+0.2379P] where P=(Fo^2^+2Fc^2^)/3'
_refine_ls_weighting_scheme calc
_refine_ls_wR_factor_gt 0.0860
_refine_ls_wR_factor_ref 0.0922
_reflns_number_gt 1972
_reflns_number_total 2248
_reflns_threshold_expression >2sigma(I)
_cod_data_source_file eCrystal-557.cif
_cod_data_source_block s92
_cod_depositor_comments
;
Citation :
Callear, Samantha K. and Gelbrich, Thomas and 
Threlfall, Terence L. and Hursthouse, Michael B. (2008) 
University of Southampton, Crystal Structure Report Archive. 
(doi:10.5258/ecrystals/557)

More at:
http://ecrystals.chem.soton.ac.uk/557/

The following automatic conversions were performed:

'_symmetry_cell_setting' value 'Monoclinic' changed to 'monoclinic'
according to the built-in table from CIF Core dictionary named
'cif_core.dic' version 2.4.1 from 2010-06-29.

Automatic conversion script
Id: cif_fix_values 3392 2015-05-12 13:50:21Z andrius 
;
_cod_original_sg_symbol_H-M P21
_cod_database_code 1519961

loop_
_symmetry_equiv_pos_as_xyz
'x, y, z'
'-x, y+1/2, -z'

loop_
_atom_site_label
_atom_site_type_symbol
_atom_site_fract_x
_atom_site_fract_y
_atom_site_fract_z
_atom_site_U_iso_or_equiv
_atom_site_adp_type
_atom_site_occupancy
_atom_site_symmetry_multiplicity
_atom_site_calc_flag
_atom_site_refinement_flags
_atom_site_disorder_assembly
_atom_site_disorder_group
C1 C 0.4356(5) 0.18242(17) 0.0086(2) 0.0224(6) Uani 1 1 d . . .
C2 C 0.2905(5) 0.10323(16) 0.0205(2) 0.0205(5) Uani 1 1 d . . .
H2 H 0.3708 0.0563 -0.0130 0.025 Uiso 1 1 calc R . .
C3 C 0.3130(5) 0.08339(16) 0.1495(2) 0.0213(6) Uani 1 1 d . . .
H3 H 0.4922 0.0808 0.1901 0.026 Uiso 1 1 calc R . .
C4 C 0.1924(5) -0.00046(17) 0.1626(2) 0.0234(6) Uani 1 1 d . . .
O1A O 0.3231(4) 0.24359(12) -0.04610(18) 0.0311(5) Uani 1 1 d . . .
O1B O 0.6628(4) 0.18083(12) 0.05589(18) 0.0303(5) Uani 1 1 d . . .
O2 O 0.0407(4) 0.10575(12) -0.04080(17) 0.0258(4) Uani 1 1 d . . .
H2O H -0.0439 0.1296 0.0003 0.039 Uiso 1 1 calc R . .
O3 O 0.1964(4) 0.14834(12) 0.20033(17) 0.0265(5) Uani 1 1 d . . .
H3O H 0.0751 0.1287 0.2228 0.040 Uiso 1 1 calc R . .
O4A O 0.0104(4) -0.00007(13) 0.2082(2) 0.0350(5) Uani 1 1 d . . .
O4B O 0.2827(4) -0.06461(11) 0.12530(17) 0.0273(5) Uani 1 1 d . . .
C11 C 0.0352(5) -0.11062(16) 0.7733(2) 0.0213(6) Uani 1 1 d . . .
C12 C 0.0593(5) -0.02582(17) 0.7547(2) 0.0237(6) Uani 1 1 d . . .
H12 H -0.0182 0.0134 0.7953 0.028 Uiso 1 1 calc R . .
C13 C 0.1964(5) 0.00240(19) 0.6768(3) 0.0267(6) Uani 1 1 d . . .
H13 H 0.2122 0.0606 0.6648 0.032 Uiso 1 1 calc R . .
C14 C 0.3091(5) -0.05400(19) 0.6173(2) 0.0295(7) Uani 1 1 d . . .
H14 H 0.4013 -0.0347 0.5639 0.035 Uiso 1 1 calc R . .
C15 C 0.2878(5) -0.13873(19) 0.6356(3) 0.0313(7) Uani 1 1 d . . .
H15 H 0.3657 -0.1776 0.5948 0.038 Uiso 1 1 calc R . .
C16 C 0.1524(5) -0.16703(17) 0.7136(2) 0.0258(6) Uani 1 1 d . . .
H16 H 0.1397 -0.2253 0.7264 0.031 Uiso 1 1 calc R . .
C17 C -0.1180(5) -0.14396(16) 0.8545(2) 0.0216(5) Uani 1 1 d . . .
H17 H -0.2298 -0.1884 0.8118 0.026 Uiso 1 1 calc R . .
C18 C -0.2777(5) -0.07993(17) 0.8984(2) 0.0235(6) Uani 1 1 d . . .
H18A H -0.3892 -0.0531 0.8317 0.028 Uiso 1 1 calc R . .
H18B H -0.1713 -0.0376 0.9451 0.028 Uiso 1 1 calc R . .
H18C H -0.3754 -0.1079 0.9466 0.028 Uiso 1 1 calc R . .
N19 N 0.0482(4) -0.18342(13) 0.95997(18) 0.0219(5) Uani 1 1 d . . .
H19A H 0.1466 -0.2221 0.9366 0.026 Uiso 1 1 calc R . .
H19B H -0.0457 -0.2086 1.0040 0.026 Uiso 1 1 calc R . .
H19C H 0.1443 -0.1434 1.0031 0.026 Uiso 1 1 calc R . .
C21 C 0.3842(5) 0.26950(16) 0.6317(2) 0.0219(6) Uani 1 1 d . . .
C22 C 0.3136(6) 0.22694(18) 0.5262(3) 0.0286(6) Uani 1 1 d . . .
H22 H 0.1642 0.2419 0.4726 0.034 Uiso 1 1 calc R . .
C23 C 0.4582(6) 0.16286(18) 0.4982(3) 0.0308(7) Uani 1 1 d . . .
H23 H 0.4083 0.1344 0.4257 0.037 Uiso 1 1 calc R . .
C24 C 0.6750(6) 0.14073(19) 0.5763(3) 0.0297(7) Uani 1 1 d . . .
H24 H 0.7751 0.0972 0.5572 0.036 Uiso 1 1 calc R . .
C25 C 0.7462(5) 0.18122(18) 0.6812(3) 0.0296(6) Uani 1 1 d . . .
H25 H 0.8945 0.1653 0.7350 0.036 Uiso 1 1 calc R . .
C26 C 0.6013(5) 0.24583(18) 0.7093(3) 0.0267(6) Uani 1 1 d . . .
H26 H 0.6519 0.2738 0.7821 0.032 Uiso 1 1 calc R . .
C27 C 0.2266(5) 0.34218(16) 0.6530(2) 0.0218(6) Uani 1 1 d . . .
H27 H 0.0486 0.3266 0.6237 0.026 Uiso 1 1 calc R . .
C28 C 0.2770(6) 0.42077(17) 0.5891(3) 0.0280(6) Uani 1 1 d . . .
H28A H 0.2502 0.4089 0.5055 0.034 Uiso 1 1 calc R . .
H28B H 0.4486 0.4386 0.6196 0.034 Uiso 1 1 calc R . .
H28C H 0.1645 0.4653 0.6012 0.034 Uiso 1 1 calc R . .
N29 N 0.2686(4) 0.36312(13) 0.77922(19) 0.0224(5) Uani 1 1 d . . .
H29A H 0.2405 0.3171 0.8196 0.027 Uiso 1 1 calc R . .
H29B H 0.1634 0.4047 0.7889 0.027 Uiso 1 1 calc R . .
H29C H 0.4277 0.3804 0.8063 0.027 Uiso 1 1 calc R . .

loop_
_atom_site_aniso_label
_atom_site_aniso_U_11
_atom_site_aniso_U_22
_atom_site_aniso_U_33
_atom_site_aniso_U_23
_atom_site_aniso_U_13
_atom_site_aniso_U_12
C1 0.0279(15) 0.0172(12) 0.0266(14) 0.0015(11) 0.0155(11) 0.0010(11)
C2 0.0187(14) 0.0179(12) 0.0252(14) 0.0002(10) 0.0060(11) -0.0006(10)
C3 0.0236(14) 0.0186(13) 0.0214(14) -0.0012(10) 0.0042(11) -0.0025(10)
C4 0.0293(15) 0.0192(13) 0.0202(14) 0.0033(11) 0.0028(11) -0.0020(11)
O1A 0.0433(13) 0.0209(10) 0.0351(12) 0.0093(8) 0.0215(10) 0.0085(9)
O1B 0.0227(11) 0.0248(10) 0.0457(13) -0.0019(9) 0.0126(9) -0.0046(8)
O2 0.0223(11) 0.0306(11) 0.0241(10) -0.0019(8) 0.0048(8) 0.0022(8)
O3 0.0339(12) 0.0214(9) 0.0273(11) -0.0045(8) 0.0132(9) -0.0037(8)
O4A 0.0415(13) 0.0278(10) 0.0415(13) 0.0016(9) 0.0214(10) -0.0081(10)
O4B 0.0304(11) 0.0185(9) 0.0309(11) 0.0017(8) 0.0026(9) 0.0005(8)
C11 0.0174(13) 0.0250(13) 0.0202(13) -0.0019(10) 0.0015(10) 0.0012(10)
C12 0.0242(14) 0.0226(13) 0.0243(14) -0.0004(10) 0.0059(11) 0.0037(11)
C13 0.0252(14) 0.0273(14) 0.0277(15) 0.0030(12) 0.0061(11) 0.0020(12)
C14 0.0273(15) 0.0376(18) 0.0258(15) 0.0018(12) 0.0103(12) 0.0017(12)
C15 0.0309(16) 0.0359(17) 0.0291(16) -0.0086(12) 0.0111(12) 0.0046(13)
C16 0.0242(14) 0.0232(14) 0.0296(15) -0.0054(11) 0.0054(11) -0.0007(11)
C17 0.0189(13) 0.0196(12) 0.0254(14) -0.0009(11) 0.0033(10) 0.0012(10)
C18 0.0197(13) 0.0223(14) 0.0289(15) 0.0003(11) 0.0062(10) 0.0016(11)
N19 0.0219(12) 0.0202(11) 0.0238(12) 0.0004(9) 0.0061(9) 0.0011(9)
C21 0.0257(14) 0.0192(12) 0.0224(14) 0.0018(10) 0.0092(11) -0.0008(10)
C22 0.0302(16) 0.0285(15) 0.0258(15) -0.0004(11) 0.0040(12) 0.0033(12)
C23 0.0413(18) 0.0281(16) 0.0237(15) -0.0050(11) 0.0092(13) 0.0016(12)
C24 0.0314(16) 0.0262(14) 0.0333(17) -0.0021(12) 0.0110(13) 0.0065(13)
C25 0.0263(15) 0.0291(15) 0.0322(16) -0.0021(13) 0.0042(12) 0.0070(13)
C26 0.0275(15) 0.0258(14) 0.0264(15) -0.0049(11) 0.0055(12) 0.0028(11)
C27 0.0236(14) 0.0211(13) 0.0219(14) 0.0001(10) 0.0077(11) 0.0026(10)
C28 0.0357(16) 0.0251(14) 0.0250(15) 0.0040(11) 0.0109(12) 0.0019(12)
N29 0.0258(12) 0.0188(11) 0.0246(12) 0.0021(9) 0.0101(9) 0.0023(9)

loop_
_atom_type_symbol
_atom_type_description
_atom_type_scat_dispersion_real
_atom_type_scat_dispersion_imag
_atom_type_scat_source
C C 0.0033 0.0000 'International Tables Vol C Tables 4.2.6.8 and 6.1.1.4'
H H 0.0000 0.0000 'International Tables Vol C Tables 4.2.6.8 and 6.1.1.4'
N N 0.0061 0.0000 'International Tables Vol C Tables 4.2.6.8 and 6.1.1.4'
O O 0.0106 0.0000 'International Tables Vol C Tables 4.2.6.8 and 6.1.1.4'

loop_
_geom_angle_atom_site_label_1
_geom_angle_atom_site_label_2
_geom_angle_atom_site_label_3
_geom_angle
_geom_angle_site_symmetry_1
_geom_angle_site_symmetry_3
O1B C1 O1A 124.9(3) . .
O1B C1 C2 116.1(2) . .
O1A C1 C2 119.0(2) . .
O2 C2 C1 114.0(2) . .
O2 C2 C3 111.1(2) . .
C1 C2 C3 109.9(2) . .
O2 C2 H2 107.2 . .
C1 C2 H2 107.2 . .
C3 C2 H2 107.2 . .
O3 C3 C4 110.3(2) . .
O3 C3 C2 108.9(2) . .
C4 C3 C2 110.3(2) . .
O3 C3 H3 109.1 . .
C4 C3 H3 109.1 . .
C2 C3 H3 109.1 . .
O4A C4 O4B 125.3(3) . .
O4A C4 C3 117.2(2) . .
O4B C4 C3 117.5(2) . .
C2 O2 H2O 109.5 . .
C3 O3 H3O 109.5 . .
C12 C11 C16 118.8(2) . .
C12 C11 C17 122.2(2) . .
C16 C11 C17 119.0(2) . .
C11 C12 C13 120.5(3) . .
C11 C12 H12 119.7 . .
C13 C12 H12 119.7 . .
C14 C13 C12 120.1(3) . .
C14 C13 H13 119.9 . .
C12 C13 H13 119.9 . .
C13 C14 C15 119.9(3) . .
C13 C14 H14 120.0 . .
C15 C14 H14 120.0 . .
C14 C15 C16 120.1(3) . .
C14 C15 H15 120.0 . .
C16 C15 H15 120.0 . .
C15 C16 C11 120.5(3) . .
C15 C16 H16 119.7 . .
C11 C16 H16 119.7 . .
N19 C17 C11 110.0(2) . .
N19 C17 C18 107.3(2) . .
C11 C17 C18 115.6(2) . .
N19 C17 H17 107.9 . .
C11 C17 H17 107.9 . .
C18 C17 H17 107.9 . .
C17 C18 H18A 109.5 . .
C17 C18 H18B 109.5 . .
H18A C18 H18B 109.5 . .
C17 C18 H18C 109.5 . .
H18A C18 H18C 109.5 . .
H18B C18 H18C 109.5 . .
C17 N19 H19A 109.5 . .
C17 N19 H19B 109.5 . .
H19A N19 H19B 109.5 . .
C17 N19 H19C 109.5 . .
H19A N19 H19C 109.5 . .
H19B N19 H19C 109.5 . .
C26 C21 C22 118.5(3) . .
C26 C21 C27 123.3(2) . .
C22 C21 C27 118.1(3) . .
C23 C22 C21 121.0(3) . .
C23 C22 H22 119.5 . .
C21 C22 H22 119.5 . .
C24 C23 C22 119.6(3) . .
C24 C23 H23 120.2 . .
C22 C23 H23 120.2 . .
C25 C24 C23 120.3(3) . .
C25 C24 H24 119.9 . .
C23 C24 H24 119.9 . .
C24 C25 C26 120.1(3) . .
C24 C25 H25 119.9 . .
C26 C25 H25 119.9 . .
C21 C26 C25 120.5(3) . .
C21 C26 H26 119.8 . .
C25 C26 H26 119.8 . .
N29 C27 C21 112.1(2) . .
N29 C27 C28 107.6(2) . .
C21 C27 C28 112.0(2) . .
N29 C27 H27 108.4 . .
C21 C27 H27 108.4 . .
C28 C27 H27 108.4 . .
C27 C28 H28A 109.5 . .
C27 C28 H28B 109.5 . .
H28A C28 H28B 109.5 . .
C27 C28 H28C 109.5 . .
H28A C28 H28C 109.5 . .
H28B C28 H28C 109.5 . .
C27 N29 H29A 109.5 . .
C27 N29 H29B 109.5 . .
H29A N29 H29B 109.5 . .
C27 N29 H29C 109.5 . .
H29A N29 H29C 109.5 . .
H29B N29 H29C 109.5 . .

loop_
_geom_bond_atom_site_label_1
_geom_bond_atom_site_label_2
_geom_bond_distance
_geom_bond_site_symmetry_2
C1 O1B 1.256(3) .
C1 O1A 1.257(3) .
C1 C2 1.526(4) .
C2 O2 1.409(3) .
C2 C3 1.529(4) .
C2 H2 1.0000 .
C3 O3 1.428(3) .
C3 C4 1.524(4) .
C3 H3 1.0000 .
C4 O4A 1.250(3) .
C4 O4B 1.266(3) .
O2 H2O 0.8400 .
O3 H3O 0.8400 .
C11 C12 1.387(4) .
C11 C16 1.394(4) .
C11 C17 1.517(4) .
C12 C13 1.396(4) .
C12 H12 0.9500 .
C13 C14 1.379(4) .
C13 H13 0.9500 .
C14 C15 1.383(4) .
C14 H14 0.9500 .
C15 C16 1.391(4) .
C15 H15 0.9500 .
C16 H16 0.9500 .
C17 N19 1.504(3) .
C17 C18 1.522(4) .
C17 H17 1.0000 .
C18 H18A 0.9800 .
C18 H18B 0.9800 .
C18 H18C 0.9800 .
N19 H19A 0.9100 .
N19 H19B 0.9100 .
N19 H19C 0.9100 .
C21 C26 1.386(4) .
C21 C22 1.391(4) .
C21 C27 1.512(4) .
C22 C23 1.389(4) .
C22 H22 0.9500 .
C23 C24 1.381(4) .
C23 H23 0.9500 .
C24 C25 1.370(4) .
C24 H24 0.9500 .
C25 C26 1.397(4) .
C25 H25 0.9500 .
C26 H26 0.9500 .
C27 N29 1.489(4) .
C27 C28 1.525(4) .
C27 H27 1.0000 .
C28 H28A 0.9800 .
C28 H28B 0.9800 .
C28 H28C 0.9800 .
N29 H29A 0.9100 .
N29 H29B 0.9100 .
N29 H29C 0.9100 .

loop_
_geom_hbond_atom_site_label_D
_geom_hbond_atom_site_label_H
_geom_hbond_atom_site_label_A
_geom_hbond_distance_DH
_geom_hbond_distance_HA
_geom_hbond_distance_DA
_geom_hbond_angle_DHA
_geom_hbond_site_symmetry_A
O2 H2O O3 0.84 2.44 2.853(3) 111.0 .
O3 H3O O4A 0.84 2.09 2.602(3) 118.6 .
O2 H2O O1B 0.84 2.06 2.872(3) 162.2 1_455
N19 H19A O1B 0.91 1.87 2.734(3) 157.6 2_646
N19 H19B O1A 0.91 1.89 2.760(3) 160.0 2_546
N19 H19C O4B 0.91 1.93 2.817(3) 162.8 1_556
N29 H29A O1A 0.91 1.94 2.775(3) 151.8 1_556
N29 H29B O4A 0.91 1.81 2.708(3) 168.4 2_556
N29 H29C O4B 0.91 1.85 2.741(3) 167.0 2_656
